data_2004966
loop_
_publ_author_name
'Bu\~nuel, E.'
'Cativiela, C.'
'D\'iaz-de-Villegas, M. D.'
'G\'alvez, J. A.'

_publ_section_title
;A Lactone Derived from an Amino Acid with a Cyclohexyl Skeleton:
 (1<i>S</i>,6<i>R</i>,9<i>S</i>)-6-Benzamido-9-hydroxymethyl-8-oxabicyclo[4.3.0]non-3-en-7-one
;
_journal_issue 6
_journal_name_full 'Acta Crystallographica Section C'
_journal_page_first 1456
_journal_page_last 1458
_journal_paper_doi 10.1107/S0108270195016581
_journal_volume 52
_journal_year 1996
_chemical_formula_sum 'C16 H17 N O4'
_chemical_formula_weight 287.31
_chemical_name_systematic
;
(1S,6R,9S)-6-Benzamido-9-hydroxymethyl-8-oxabicyclo[4.3.0]non-3-en-7-one
;
_space_group_IT_number 4
_symmetry_cell_setting monoclinic
_symmetry_space_group_name_Hall 'P 2yb'
_symmetry_space_group_name_H-M 'P 1 21 1'
_audit_creation_method SHELXL
_cell_angle_alpha 90
_cell_angle_beta 91.99(3)
_cell_angle_gamma 90
_cell_formula_units_Z 2
_cell_length_a 6.8840(10)
_cell_length_b 8.809(2)
_cell_length_c 12.170(2)
_cell_measurement_reflns_used 40
_cell_measurement_temperature 293(2)
_cell_measurement_theta_max 12.5
_cell_measurement_theta_min 5.7
_cell_volume 737.6(2)
_computing_cell_refinement XSCANS
_computing_data_collection 'XSCANS (Siemens, 1994)'
_computing_data_reduction XSCANS
_computing_molecular_graphics 'SHELXTL-Plus (Sheldrick, 1989)'
_computing_publication_material 'SHELXL93. Molecular geometry: PARST (Nardelli, 1983)'
_computing_structure_refinement 'SHELXL93 (Sheldrick, 1993)'
_computing_structure_solution 'SIR92 (Altomare et al., 1992)'
_diffrn_ambient_temperature 293(2)
_diffrn_measurement_device 'Siemens P4'
_diffrn_measurement_method \q/2\q
_diffrn_radiation_monochromator graphite
_diffrn_radiation_source 'fine-focus sealed tube'
_diffrn_radiation_type MoK\a
_diffrn_radiation_wavelength 0.71073
_diffrn_reflns_av_R_equivalents 0.0399
_diffrn_reflns_av_sigmaI/netI 0.0579
_diffrn_reflns_limit_h_max 8
_diffrn_reflns_limit_h_min -1
_diffrn_reflns_limit_k_max 10
_diffrn_reflns_limit_k_min -1
_diffrn_reflns_limit_l_max 14
_diffrn_reflns_limit_l_min -14
_diffrn_reflns_number 1970
_diffrn_reflns_theta_max 25.00
_diffrn_reflns_theta_min 1.67
_diffrn_standards_decay_% 0
_diffrn_standards_interval_count 97
_diffrn_standards_number 3
_exptl_absorpt_coefficient_mu 0.093
_exptl_absorpt_correction_type none
_exptl_crystal_colour colourless
_exptl_crystal_density_diffrn 1.294
_exptl_crystal_density_meas ?
_exptl_crystal_description prism
_exptl_crystal_F_000 304
_exptl_crystal_size_max 0.42
_exptl_crystal_size_mid 0.26
_exptl_crystal_size_min 0.24
_refine_diff_density_max 0.145
_refine_diff_density_min -0.157
_refine_ls_abs_structure_details 'Flack (1983) parameter = -1(2)'
_refine_ls_abs_structure_Flack -1.0(19)
_refine_ls_extinction_coef 0.098(9)
_refine_ls_extinction_method SHELXL93
_refine_ls_goodness_of_fit_all 1.039
_refine_ls_goodness_of_fit_obs 1.077
_refine_ls_hydrogen_treatment 'H atoms riding with a common U~iso~'
_refine_ls_matrix_type full
_refine_ls_number_parameters 191
_refine_ls_number_reflns 1561
_refine_ls_number_restraints 0
_refine_ls_restrained_S_all 1.372
_refine_ls_restrained_S_obs 1.077
_refine_ls_R_factor_all 0.0637
_refine_ls_R_factor_obs 0.0396
_refine_ls_shift/esd_max 0.022
_refine_ls_shift/esd_mean 0.003
_refine_ls_structure_factor_coef Fsqd
_refine_ls_weighting_scheme
;
calc w = 1/[\s^2^(F~o~^2^) + (0.0450P)^2^ + 0.0454P]
where P = (F~o~^2^ + 2F~c~^2^)/3
;
_refine_ls_wR_factor_all 0.1330
_refine_ls_wR_factor_obs 0.0908
_reflns_number_observed 1227
_reflns_number_total 1562
_reflns_observed_criterion I>2sigma(I)
_cod_data_source_file cf1053.cif
_cod_data_source_block EB98
_cod_depositor_comments
;
The following automatic conversions were performed:
'_symmetry_cell_setting' value 'Monoclinic' changed to 'monoclinic'
according to '/home/saulius/struct/CIF-dictionaries/cif_core.dic'
dictionary named 'cif_core.dic' version 2.4.1 from 2010-06-29.

Automatic conversion script
Id: cif_fix_enum 1527 2010-12-29 10:47:43Z saulius 

The following automatic conversions were performed:

'_symmetry_cell_setting' value 'Monoclinic' changed to 'monoclinic'
according to /home/saulius/struct/CIF-dictionaries/cif_core.dic
dictionary named 'cif_core.dic' version 2.4.1 from 2010-06-29.

Automatic conversion script
Id: cif_fix_values 1715 2011-07-08 13:25:40Z adriana 

The following automatic conversions were performed:

'_exptl_crystal_density_meas' value 'not measured' was changed to '?'
- the value is perceived as not measured.

Automatic conversion script
Id: cif_fix_values 3008 2015-01-20 13:52:24Z robertas 
;
_cod_original_sg_symbol_H-M 'P 21'
_cod_database_code 2004966

loop_
_symmetry_equiv_pos_as_xyz
'x, y, z'
'-x, y+1/2, -z'

loop_
_atom_site_aniso_label
_atom_site_aniso_U_11
_atom_site_aniso_U_22
_atom_site_aniso_U_33
_atom_site_aniso_U_12
_atom_site_aniso_U_13
_atom_site_aniso_U_23
O1 0.041(2) 0.109(3) 0.070(2) -0.006(2) 0.0156(12) -0.013(2)
O2 0.0461(14) 0.055(2) 0.0401(12) -0.0091(13) 0.0041(11) 0.0043(12)
O3 0.0368(12) 0.0446(15) 0.0450(13) -0.0041(12) 0.0036(10) -0.0081(11)
O4 0.0352(14) 0.059(2) 0.0640(15) -0.0039(13) 0.0006(11) -0.0012(14)
N 0.0314(14) 0.038(2) 0.0419(14) 0.0018(13) -0.0034(12) -0.0052(14)
C1 0.033(2) 0.034(2) 0.040(2) 0.003(2) 0.0001(14) -0.002(2)
C2 0.035(2) 0.048(2) 0.051(2) 0.003(2) 0.005(2) -0.008(2)
C3 0.038(2) 0.038(2) 0.041(2) -0.002(2) 0.0030(14) 0.000(2)
C4 0.036(2) 0.030(2) 0.036(2) 0.0031(15) -0.0004(13) -0.0008(14)
C5 0.043(2) 0.043(2) 0.048(2) -0.010(2) 0.010(2) -0.005(2)
C6 0.073(3) 0.056(3) 0.047(2) -0.011(2) 0.014(2) 0.006(2)
C7 0.087(3) 0.049(2) 0.047(2) 0.006(3) -0.006(2) 0.011(2)
C8 0.054(2) 0.041(2) 0.054(2) 0.014(2) -0.011(2) -0.003(2)
C9 0.044(2) 0.049(2) 0.043(2) 0.008(2) -0.0074(15) -0.002(2)
C10 0.037(2) 0.040(2) 0.040(2) -0.001(2) -0.0014(15) 0.005(2)
C11 0.054(2) 0.038(2) 0.034(2) 0.004(2) -0.0141(15) 0.003(2)
C12 0.076(3) 0.049(2) 0.061(2) -0.002(2) -0.015(2) -0.007(2)
C13 0.126(5) 0.054(3) 0.072(3) 0.007(3) -0.038(3) -0.023(3)
C14 0.133(5) 0.088(4) 0.049(2) 0.048(4) -0.016(3) -0.020(3)
C15 0.088(3) 0.104(4) 0.048(2) 0.032(3) -0.001(2) -0.011(3)
C16 0.061(2) 0.076(3) 0.033(2) 0.005(2) -0.003(2) -0.008(2)

loop_
_atom_site_label
_atom_site_occupancy
_atom_site_fract_x
_atom_site_fract_y
_atom_site_fract_z
_atom_site_U_iso_or_equiv
_atom_site_thermal_displace_type
_atom_site_calc_flag
_atom_site_refinement_flags
_atom_site_type_symbol
O1 1 -0.1279(4) .0859 .4901(2) .0732(10) Uani d . O
O2 1 .1751(3) .0775(5) .5609(2) .0470(7) Uani d . O
O3 1 .4391(3) .3397(5) .6391(2) .0421(6) Uani d . O
H' 1 .3244(3) .3471(5) .6791(2) .065(3) Uiso d R H
O4 1 -0.1159(3) -.0561(5) .2568(2) .0527(7) Uani d . O
N 1 .1950(4) .0000(6) .3125(2) .0373(7) Uani d . N
H 1 .3168(4) -.0420(6) .3199(2) .065(3) Uiso d R H
C1 1 .1505(5) .1420(6) .3727(3) .0359(8) Uani d . C
C2 1 .0437(5) .1009(6) .4767(3) .0446(9) Uani d . C
C3 1 .3745(5) .1121(6) .5268(3) .0388(8) Uani d . C
H3 1 .4336(5) .0175(6) .5010(3) .065(3) Uiso d R H
C4 1 .3386(4) .2095(6) .4251(2) .0338(7) Uani d . C
H4 1 .2938(4) .3135(6) .4591(2) .065(3) Uiso d R H
C5 1 .4956(5) .2326(7) .3408(3) .0447(9) Uani d . C
H5A 1 .6094(5) .2954(7) .3778(3) .065(3) Uiso d R H
H5B 1 .5544(5) .1297(7) .3219(3) .065(3) Uiso d R H
C6 1 .4042(6) .3085(6) .2409(3) .0584(12) Uani d . C
H6 1 .4929(6) .3402(6) .1807(3) .065(3) Uiso d R H
C7 1 .2139(7) .3215(7) .2218(3) .0613(11) Uani d . C
H7 1 .1706(7) .3722(7) .1607(3) .065(3) Uiso d R H
C8 1 .0581(5) .2596(7) .2954(3) .0501(10) Uani d . C
H8A 1 -.0047(5) .3408(7) .3402(3) .065(3) Uiso d R H
H8B 1 -.0398(5) .2159(7) .2402(3) .065(3) Uiso d R H
C9 1 .4863(5) .1843(7) .6229(3) .0453(9) Uani d . C
H9A 1 .6205(5) .1748(7) .6156(3) .065(3) Uiso d R H
H9B 1 .4487(5) .1254(7) .6928(3) .065(3) Uiso d R H
C10 1 .0614(5) -.0775(6) .2501(3) .0391(8) Uani d . C
C11 1 .1356(5) -0.1847(6) .1650(2) .0425(8) Uani d . C
C12 1 .0046(6) -0.2858(7) .1164(3) .0625(11) Uani d . C
H12 1 -0.1197(6) -0.2946(7) .1448(3) .065(3) Uiso d R H
C13 1 .0600(10) -0.3764(7) .0296(4) .085(2) Uani d . C
H13 1 -.0312(10) -0.4507(7) .0031(4) .065(3) Uiso d R H
C14 1 .2418(10) -0.3702(8) -.0085(4) .090(2) Uani d . C
H14 1 .2804(10) -0.4361(8) -.0727(4) .065(3) Uiso d R H
C15 1 .3724(8) -0.2712(9) .0384(3) .080(2) Uani d . C
H15 1 .4936(8) -0.2730(9) .0150(3) .065(3) Uiso d R H
C16 1 .3221(6) -0.1757(7) .1248(3) .0566(11) Uani d . C
H16 1 .4082(6) -0.1044(7) .1660(3) .065(3) Uiso d R H

loop_
_atom_type_symbol
_atom_type_description
_atom_type_scat_dispersion_real
_atom_type_scat_dispersion_imag
_atom_type_scat_source
C C 0.0033 0.0016 'International Tables Vol C Tables 4.2.6.8 and 6.1.1.4'
H H 0.0000 0.0000 'International Tables Vol C Tables 4.2.6.8 and 6.1.1.4'
N N 0.0061 0.0033 'International Tables Vol C Tables 4.2.6.8 and 6.1.1.4'
O O 0.0106 0.0060 'International Tables Vol C Tables 4.2.6.8 and 6.1.1.4'

loop_
_geom_angle_atom_site_label_1
_geom_angle_atom_site_label_2
_geom_angle_atom_site_label_3
_geom_angle
_geom_angle_publ_flag
C2 O2 C3 110.9(2) yes
C9 O3 H' 109.6(2) ?
C10 N C1 123.5(3) yes
C10 N H 116.8(2) ?
C1 N H 119.6(2) ?
N C1 C8 110.9(3) no
N C1 C2 108.8(3) no
C8 C1 C2 118.0(3) no
N C1 C4 110.1(3) no
C8 C1 C4 108.6(3) no
C2 C1 C4 99.7(3) no
O1 C2 O2 120.7(3) yes
O1 C2 C1 129.8(3) yes
O2 C2 C1 109.5(3) yes
O2 C3 C9 108.7(3) no
O2 C3 C4 102.6(2) no
C9 C3 C4 117.0(3) no
O2 C3 H3 108.3(2) ?
C9 C3 H3 113.4(2) ?
C4 C3 H3 106.0(2) ?
C3 C4 C5 121.5(3) no
C3 C4 C1 103.3(3) no
C5 C4 C1 112.1(2) no
C3 C4 H4 102.2(2) ?
C5 C4 H4 111.7(2) ?
C1 C4 H4 104.2(2) ?
C6 C5 C4 108.4(3) no
C6 C5 H5A 113.5(2) ?
C4 C5 H5A 108.5(2) ?
C6 C5 H5B 111.7(2) ?
C4 C5 H5B 109.1(2) ?
H5A C5 H5B 105.6 ?
C7 C6 C5 124.2(3) no
C7 C6 H6 117.8(2) ?
C5 C6 H6 117.5(2) ?
C6 C7 C8 125.2(4) no
C6 C7 H7 118.6(2) ?
C8 C7 H7 116.1(2) ?
C7 C8 C1 108.6(3) no
C7 C8 H8A 112.9(2) ?
C1 C8 H8A 109.1(2) ?
C7 C8 H8B 102.3(2) ?
C1 C8 H8B 113.9(2) ?
H8A C8 H8B 109.9 ?
O3 C9 C3 113.5(3) no
O3 C9 H9A 109.2(2) ?
C3 C9 H9A 111.5(2) ?
O3 C9 H9B 107.6(2) ?
C3 C9 H9B 106.7(2) ?
H9A C9 H9B 108.0 ?
O4 C10 N 122.5(3) yes
O4 C10 C11 119.9(3) yes
N C10 C11 117.5(3) yes
C12 C11 C16 118.8(4) no
C12 C11 C10 117.8(3) no
C16 C11 C10 123.1(3) no
C11 C12 C13 120.2(5) no
C11 C12 H12 119.0(2) ?
C13 C12 H12 120.8(3) ?
C14 C13 C12 121.4(5) no
C14 C13 H13 121.2(3) ?
C12 C13 H13 117.1(3) ?
C13 C14 C15 119.2(5) no
C13 C14 H14 120.8(3) ?
C15 C14 H14 120.0(3) ?
C14 C15 C16 121.5(5) no
C14 C15 H15 117.8(3) ?
C16 C15 H15 120.7(3) ?
C11 C16 C15 119.0(4) no
C11 C16 H16 113.7(2) ?
C15 C16 H16 127.1(3) ?

loop_
_geom_bond_atom_site_label_1
_geom_bond_atom_site_label_2
_geom_bond_distance
_geom_bond_publ_flag
O1 C2 1.206(4) yes
O2 C2 1.359(4) yes
O2 C3 1.479(4) yes
O3 C9 1.423(4) yes
O3 H' 0.94 ?
O4 C10 1.240(4) yes
N C10 1.356(4) yes
N C1 1.487(4) yes
N H 0.92 ?
C1 C8 1.523(5) no
C1 C2 1.529(5) no
C1 C4 1.543(4) no
C3 C9 1.517(5) no
C3 C4 1.520(4) no
C3 H3 0.98 ?
C4 C5 1.530(4) no
C4 H4 1.06 ?
C5 C6 1.506(5) no
C5 H5A 1.05 ?
C5 H5B 1.02 ?
C6 C7 1.327(5) no
C6 H6 1.01 ?
C7 C8 1.522(6) no
C7 H7 0.91 ?
C8 H8A 1.01 ?
C8 H8B 1.01 ?
C9 H9A 0.93 ?
C9 H9B 1.04 ?
C10 C11 1.505(5) yes
C11 C12 1.385(5) no
C11 C16 1.392(5) no
C12 C13 1.388(6) no
C12 H12 0.94 ?
C13 C14 1.350(7) no
C13 H13 0.96 ?
C14 C15 1.364(8) no
C14 H14 1.02 ?
C15 C16 1.399(6) no
C15 H15 0.89 ?
C16 H16 0.99 ?

loop_
_geom_torsion_atom_site_label_1
_geom_torsion_atom_site_label_2
_geom_torsion_atom_site_label_3
_geom_torsion_atom_site_label_4
_geom_torsion
_geom_torsion_publ_flag
C10 N C1 C8 -53.8(4) ?
C10 N C1 C2 77.6(4) ?
C10 N C1 C4 -174.1(3) ?
C3 O2 C2 O1 -176.4(4) ?
C3 O2 C2 C1 4.9(4) yes
N C1 C2 O1 -89.1(5) ?
C8 C1 C2 O1 38.4(6) ?
C4 C1 C2 O1 155.7(4) ?
N C1 C2 O2 89.6(3) ?
C8 C1 C2 O2 -143.0(3) ?
C4 C1 C2 O2 -25.7(4) ?
C2 O2 C3 C9 143.3(3) ?
C2 O2 C3 C4 18.7(3) ?
O2 C3 C4 C5 -160.8(3) ?
C9 C3 C4 C5 80.3(4) ?
O2 C3 C4 C1 -34.1(3) ?
C9 C3 C4 C1 -152.9(3) ?
N C1 C4 C3 -78.4(3) ?
C8 C1 C4 C3 160.0(3) yes
C2 C1 C4 C3 35.8(3) ?
N C1 C4 C5 54.1(4) ?
C8 C1 C4 C5 -67.6(4) ?
C2 C1 C4 C5 168.3(3) yes
C3 C4 C5 C6 169.4(3) ?
C1 C4 C5 C6 46.7(4) ?
C4 C5 C6 C7 -13.2(6) ?
C5 C6 C7 C8 -1.4(7) yes
C6 C7 C8 C1 -17.2(6) ?
N C1 C8 C7 -72.6(4) ?
C2 C1 C8 C7 160.9(3) ?
C4 C1 C8 C7 48.5(4) ?
O2 C3 C9 O3 -77.6(3) ?
C4 C3 C9 O3 38.0(4) ?
C1 N C10 O4 -16.1(5) ?
C1 N C10 C11 159.6(3) yes
O4 C10 C11 C12 -16.7(5) ?
N C10 C11 C12 167.5(3) ?
O4 C10 C11 C16 156.1(3) ?
N C10 C11 C16 -19.7(5) ?
C16 C11 C12 C13 0.3(6) ?
C10 C11 C12 C13 173.4(4) ?
C11 C12 C13 C14 0.9(7) ?
C12 C13 C14 C15 -1.0(8) ?
C13 C14 C15 C16 -0.2(8) ?
C12 C11 C16 C15 -1.4(6) ?
C10 C11 C16 C15 -174.1(4) ?
C14 C15 C16 C11 1.4(7) ?

loop_
_cod_related_entry_id
_cod_related_entry_database
_cod_related_entry_code
1 ChemSpider 21186875
